data_4118039
loop_
_publ_author_name
'Irene Bassanetti'
'Francesco Mezzadri'
'Angiolina Comotti'
'Piero Sozzani'
'Marcello Gennari'
'Gianluca Calestani'
'Luciano Marchi\`o'

_publ_section_title
;
 Influence of Anions in Silver Supramolecular Frameworks: Structural
 Characteristics and Sorption Properties.
;
_journal_name_full 'Journal of the American Chemical Society'
_journal_page_first 9142
_journal_page_last 9145
_journal_paper_doi 10.1021/ja303940d
_journal_volume 134
_journal_year 2012
_chemical_formula_moiety 'C138 H144 Ag6 N30 O18 S6, 12(C H2 Cl2), 2(C6 H14)'
_chemical_formula_sum 'C162 H196 Ag6 Cl24 N30 O18 S6'
_chemical_formula_weight 4541.87
_chemical_name_systematic
;
 ?
;
_space_group_IT_number 148
_symmetry_cell_setting trigonal
_symmetry_space_group_name_Hall '-R 3'
_symmetry_space_group_name_H-M 'R -3 :H'
_atom_sites_solution_hydrogens geom
_atom_sites_solution_primary direct
_atom_sites_solution_secondary difmap
_audit_creation_method SHELXL-97
_cell_angle_alpha 90.00
_cell_angle_beta 90.00
_cell_angle_gamma 120.00
_cell_formula_units_Z 3
_cell_length_a 29.821(5)
_cell_length_b 29.821(5)
_cell_length_c 20.416(3)
_cell_measurement_reflns_used 17006
_cell_measurement_temperature 190(2)
_cell_measurement_theta_max 27.07
_cell_measurement_theta_min 1.27
_cell_volume 15723(4)
_computing_cell_refinement Saint
_computing_data_collection Smart
_computing_data_reduction Saint
_computing_structure_refinement 'SHELXL-97 (Sheldrick, 1997)'
_computing_structure_solution Sir2004
_diffrn_ambient_temperature 190(2)
_diffrn_measured_fraction_theta_full 0.997
_diffrn_measured_fraction_theta_max 0.997
_diffrn_measurement_device_type 'Bruker Smart 1000 CCD'
_diffrn_measurement_method 'theta & omega scan'
_diffrn_radiation_monochromator graphite
_diffrn_radiation_source 'fine-focus sealed tube'
_diffrn_radiation_type MoK\a
_diffrn_radiation_wavelength 0.71073
_diffrn_reflns_av_R_equivalents 0.0571
_diffrn_reflns_av_sigmaI/netI 0.0461
_diffrn_reflns_limit_h_max 38
_diffrn_reflns_limit_h_min -38
_diffrn_reflns_limit_k_max 38
_diffrn_reflns_limit_k_min -37
_diffrn_reflns_limit_l_max 25
_diffrn_reflns_limit_l_min -26
_diffrn_reflns_number 56680
_diffrn_reflns_theta_full 27.07
_diffrn_reflns_theta_max 27.07
_diffrn_reflns_theta_min 1.27
_diffrn_standards_decay_% none
_exptl_absorpt_coefficient_mu 0.977
_exptl_absorpt_correction_T_max 1.000
_exptl_absorpt_correction_T_min 0.753
_exptl_absorpt_correction_type multi-scan
_exptl_absorpt_process_details SADABS
_exptl_crystal_colour colorless
_exptl_crystal_density_diffrn 1.439
_exptl_crystal_description prism
_exptl_crystal_F_000 6924
_exptl_crystal_size_max 0.26
_exptl_crystal_size_mid 0.23
_exptl_crystal_size_min 0.16
_platon_squeeze_details
;
;
_refine_diff_density_max 0.695
_refine_diff_density_min -0.318
_refine_diff_density_rms 0.057
_refine_ls_extinction_method none
_refine_ls_goodness_of_fit_ref 1.001
_refine_ls_hydrogen_treatment constr
_refine_ls_matrix_type full
_refine_ls_number_parameters 303
_refine_ls_number_reflns 7668
_refine_ls_number_restraints 0
_refine_ls_restrained_S_all 1.001
_refine_ls_R_factor_all 0.0889
_refine_ls_R_factor_gt 0.0464
_refine_ls_shift/su_max 0.001
_refine_ls_shift/su_mean 0.000
_refine_ls_structure_factor_coef Fsqd
_refine_ls_weighting_details 'calc w=1/[\s^2^(Fo^2^)+(0.0547P)^2^+0.0000P] where P=(Fo^2^+2Fc^2^)/3'
_refine_ls_weighting_scheme calc
_refine_ls_wR_factor_gt 0.1067
_refine_ls_wR_factor_ref 0.1165
_reflns_number_gt 4011
_reflns_number_total 7668
_reflns_threshold_expression >2sigma(I)
_cod_data_source_file ja303940d_si_005.cif
_cod_data_source_block ib131
_cod_original_sg_symbol_H-M 'R -3'
_cod_database_code 4118039

loop_
_symmetry_equiv_pos_as_xyz
'x, y, z'
'-y, x-y, z'
'-x+y, -x, z'
'x+2/3, y+1/3, z+1/3'
'-y+2/3, x-y+1/3, z+1/3'
'-x+y+2/3, -x+1/3, z+1/3'
'x+1/3, y+2/3, z+2/3'
'-y+1/3, x-y+2/3, z+2/3'
'-x+y+1/3, -x+2/3, z+2/3'
'-x, -y, -z'
'y, -x+y, -z'
'x-y, x, -z'
'-x+2/3, -y+1/3, -z+1/3'
'y+2/3, -x+y+1/3, -z+1/3'
'x-y+2/3, x+1/3, -z+1/3'
'-x+1/3, -y+2/3, -z+2/3'
'y+1/3, -x+y+2/3, -z+2/3'
'x-y+1/3, x+2/3, -z+2/3'

loop_
_atom_site_label
_atom_site_type_symbol
_atom_site_fract_x
_atom_site_fract_y
_atom_site_fract_z
_atom_site_U_iso_or_equiv
_atom_site_adp_type
_atom_site_occupancy
_atom_site_symmetry_multiplicity
_atom_site_calc_flag
_atom_site_refinement_flags
Ag Ag 0.256822(11) 0.012300(10) 0.455503(15) 0.07327(13) Uani 1 1 d .
S13 S 0.24185(3) 0.17318(3) 0.56873(4) 0.0582(2) Uani 1 1 d .
N14 N 0.29847(15) -0.05789(15) 0.4969(2) 0.0906(11) Uani 1 1 d .
N21 N 0.26623(10) 0.07104(9) 0.53945(13) 0.0563(6) Uani 1 1 d .
N11 N 0.30252(10) 0.12056(10) 0.51924(13) 0.0561(6) Uani 1 1 d .
O14 O 0.26378(12) -0.05517(11) 0.52637(15) 0.0974(9) Uani 1 1 d .
C73 C 0.20874(13) 0.13529(12) 0.49835(16) 0.0561(8) Uani 1 1 d .
C23 C 0.23545(12) 0.12333(12) 0.45154(16) 0.0558(8) Uani 1 1 d .
C31 C 0.34029(12) 0.14519(13) 0.56483(17) 0.0599(9) Uani 1 1 d .
N12 N 0.31529(11) 0.13038(11) 0.40330(14) 0.0669(8) Uani 1 1 d .
N22 N 0.30765(10) 0.08163(11) 0.39302(14) 0.0665(7) Uani 1 1 d .
C13 C 0.29278(13) 0.14118(12) 0.46021(16) 0.0604(8) Uani 1 1 d .
H13 H 0.3108 0.1789 0.4653 0.073 Uiso 1 1 calc R
C83 C 0.19899(12) 0.13967(13) 0.63389(16) 0.0592(8) Uani 1 1 d .
C133 C 0.19244(13) 0.16785(15) 0.68285(18) 0.0682(9) Uani 1 1 d .
H133 H 0.2080 0.2037 0.6793 0.082 Uiso 1 1 calc R
C33 C 0.20881(14) 0.09680(13) 0.39649(17) 0.0666(9) Uani 1 1 d .
H33 H 0.2262 0.0898 0.3639 0.080 Uiso 1 1 calc R
C63 C 0.15694(14) 0.11927(14) 0.48918(18) 0.0676(9) Uani 1 1 d .
H63 H 0.1394 0.1274 0.5203 0.081 Uiso 1 1 calc R
C41 C 0.25210(14) 0.01705(13) 0.63601(19) 0.0740(10) Uani 1 1 d .
H41A H 0.2168 -0.0005 0.6211 0.111 Uiso 1 1 calc R
H41B H 0.2531 0.0251 0.6817 0.111 Uiso 1 1 calc R
H41C H 0.2667 -0.0049 0.6297 0.111 Uiso 1 1 calc R
C43 C 0.15730(15) 0.08049(14) 0.38838(19) 0.0760(10) Uani 1 1 d .
H43 H 0.1400 0.0618 0.3512 0.091 Uiso 1 1 calc R
C11 C 0.28268(13) 0.06608(13) 0.59787(17) 0.0613(9) Uani 1 1 d .
C51 C 0.38350(13) 0.19929(13) 0.55573(19) 0.0787(11) Uani 1 1 d .
H51A H 0.4013 0.2016 0.5156 0.118 Uiso 1 1 calc R
H51B H 0.4072 0.2087 0.5918 0.118 Uiso 1 1 calc R
H51C H 0.3698 0.2224 0.5539 0.118 Uiso 1 1 calc R
C12 C 0.32949(16) 0.08332(16) 0.3360(2) 0.0829(11) Uani 1 1 d .
C21 C 0.32858(14) 0.11104(14) 0.61493(18) 0.0687(9) Uani 1 1 d .
H21 H 0.3475 0.1165 0.6533 0.082 Uiso 1 1 calc R
C53 C 0.13131(15) 0.09152(15) 0.43468(19) 0.0755(10) Uani 1 1 d .
H53 H 0.0963 0.0802 0.4293 0.091 Uiso 1 1 calc R
C93 C 0.17600(14) 0.08633(14) 0.63950(19) 0.0742(10) Uani 1 1 d .
H93 H 0.1807 0.0673 0.6069 0.089 Uiso 1 1 calc R
O34 O 0.31242(13) -0.08742(13) 0.5164(2) 0.1341(14) Uani 1 1 d .
C52 C 0.3549(2) 0.21787(18) 0.3511(3) 0.137(2) Uani 1 1 d .
H52A H 0.3778 0.2362 0.3867 0.206 Uiso 1 1 calc R
H52B H 0.3239 0.2199 0.3551 0.206 Uiso 1 1 calc R
H52C H 0.3716 0.2331 0.3103 0.206 Uiso 1 1 calc R
C22 C 0.35108(18) 0.13289(19) 0.3098(2) 0.1047(15) Uani 1 1 d .
H22 H 0.3689 0.1442 0.2703 0.126 Uiso 1 1 calc R
O24 O 0.31709(16) -0.03000(18) 0.4485(2) 0.1577(17) Uani 1 1 d .
C123 C 0.16268(16) 0.14270(19) 0.7370(2) 0.0863(12) Uani 1 1 d .
H123 H 0.1587 0.1618 0.7703 0.104 Uiso 1 1 calc R
C103 C 0.14574(17) 0.06127(17) 0.6943(2) 0.0966(13) Uani 1 1 d .
H103 H 0.1302 0.0255 0.6986 0.116 Uiso 1 1 calc R
C113 C 0.13930(17) 0.0906(2) 0.7421(2) 0.0991(14) Uani 1 1 d .
H113 H 0.1185 0.0742 0.7782 0.119 Uiso 1 1 calc R
C32 C 0.34118(17) 0.16185(17) 0.3528(2) 0.0908(12) Uani 1 1 d .
C42 C 0.32996(19) 0.03696(18) 0.3095(2) 0.1147(16) Uani 1 1 d .
H42A H 0.3213 0.0119 0.3438 0.172 Uiso 1 1 calc R
H42B H 0.3638 0.0471 0.2930 0.172 Uiso 1 1 calc R
H42C H 0.3051 0.0221 0.2748 0.172 Uiso 1 1 calc R

loop_
_atom_site_aniso_label
_atom_site_aniso_U_11
_atom_site_aniso_U_22
_atom_site_aniso_U_33
_atom_site_aniso_U_23
_atom_site_aniso_U_13
_atom_site_aniso_U_12
Ag 0.06522(19) 0.05640(18) 0.0856(2) -0.00863(14) 0.01003(15) 0.02094(14)
S13 0.0603(5) 0.0564(5) 0.0619(5) -0.0043(4) -0.0052(4) 0.0321(4)
N14 0.076(3) 0.078(2) 0.123(3) -0.028(2) -0.017(2) 0.042(2)
N21 0.0579(16) 0.0479(15) 0.0619(17) -0.0016(13) 0.0004(14) 0.0256(14)
N11 0.0570(16) 0.0522(16) 0.0609(17) -0.0050(13) -0.0044(14) 0.0287(14)
O14 0.086(2) 0.098(2) 0.117(2) 0.0006(17) 0.0014(17) 0.0520(18)
C73 0.064(2) 0.0510(18) 0.061(2) -0.0033(15) -0.0086(16) 0.0343(17)
C23 0.066(2) 0.0506(18) 0.058(2) -0.0023(15) -0.0035(16) 0.0348(17)
C31 0.057(2) 0.057(2) 0.074(2) -0.0077(18) -0.0081(18) 0.0355(18)
N12 0.0721(19) 0.0592(18) 0.0701(19) -0.0001(15) 0.0120(15) 0.0333(15)
N22 0.0623(17) 0.0650(19) 0.073(2) -0.0060(15) 0.0110(15) 0.0321(15)
C13 0.065(2) 0.0511(19) 0.066(2) -0.0002(16) 0.0007(17) 0.0296(17)
C83 0.0528(19) 0.065(2) 0.062(2) -0.0034(17) -0.0049(16) 0.0306(17)
C133 0.073(2) 0.075(2) 0.065(2) -0.007(2) -0.0060(19) 0.043(2)
C33 0.080(3) 0.067(2) 0.063(2) -0.0103(18) -0.0081(19) 0.045(2)
C63 0.068(2) 0.078(2) 0.070(2) -0.0014(19) -0.0024(19) 0.047(2)
C41 0.077(2) 0.069(2) 0.074(2) 0.0012(19) -0.003(2) 0.036(2)
C43 0.085(3) 0.080(3) 0.077(3) -0.026(2) -0.027(2) 0.052(2)
C11 0.062(2) 0.059(2) 0.071(2) -0.0020(18) 0.0001(18) 0.0362(19)
C51 0.061(2) 0.070(2) 0.095(3) -0.010(2) -0.013(2) 0.025(2)
C12 0.088(3) 0.087(3) 0.077(3) -0.003(2) 0.023(2) 0.046(2)
C21 0.066(2) 0.078(2) 0.072(2) -0.005(2) -0.0123(19) 0.043(2)
C53 0.073(2) 0.086(3) 0.079(3) -0.018(2) -0.021(2) 0.049(2)
C93 0.077(2) 0.066(2) 0.075(3) -0.006(2) 0.001(2) 0.032(2)
O34 0.113(3) 0.116(3) 0.204(4) -0.029(3) -0.034(2) 0.080(2)
C52 0.192(6) 0.091(3) 0.130(4) 0.039(3) 0.077(4) 0.072(4)
C22 0.117(4) 0.106(4) 0.092(3) 0.012(3) 0.043(3) 0.057(3)
O24 0.148(4) 0.168(4) 0.164(4) 0.040(3) 0.060(3) 0.083(3)
C123 0.086(3) 0.109(4) 0.072(3) -0.006(2) 0.003(2) 0.054(3)
C103 0.098(3) 0.076(3) 0.092(3) 0.006(3) 0.020(3) 0.026(2)
C113 0.083(3) 0.114(4) 0.083(3) 0.017(3) 0.020(2) 0.036(3)
C32 0.106(3) 0.087(3) 0.079(3) 0.019(2) 0.026(2) 0.049(3)
C42 0.130(4) 0.102(3) 0.115(4) -0.015(3) 0.034(3) 0.061(3)

loop_
_atom_type_symbol
_atom_type_description
_atom_type_scat_dispersion_real
_atom_type_scat_dispersion_imag
_atom_type_scat_source
C C 0.0033 0.0016 'International Tables Vol C Tables 4.2.6.8 and 6.1.1.4'
H H 0.0000 0.0000 'International Tables Vol C Tables 4.2.6.8 and 6.1.1.4'
N N 0.0061 0.0033 'International Tables Vol C Tables 4.2.6.8 and 6.1.1.4'
O O 0.0106 0.0060 'International Tables Vol C Tables 4.2.6.8 and 6.1.1.4'
S S 0.1246 0.1234 'International Tables Vol C Tables 4.2.6.8 and 6.1.1.4'
Ag Ag -0.8971 1.1015 'International Tables Vol C Tables 4.2.6.8 and 6.1.1.4'
Cl Cl 0.1484 0.1585 'International Tables Vol C Tables 4.2.6.8 and 6.1.1.4'

loop_
_geom_angle_atom_site_label_1
_geom_angle_atom_site_label_2
_geom_angle_atom_site_label_3
_geom_angle
_geom_angle_site_symmetry_1
_geom_angle_site_symmetry_3
N22 Ag N21 87.38(10) . .
N22 Ag S13 131.47(8) . 11_556
N21 Ag S13 123.32(6) . 11_556
N22 Ag O14 139.25(10) . .
N21 Ag O14 98.38(10) . .
S13 Ag O14 77.75(7) 11_556 .
C83 S13 C73 103.46(15) . .
C83 S13 Ag 111.45(11) . 12_556
C73 S13 Ag 101.72(10) . 12_556
O34 N14 O24 123.4(5) . .
O34 N14 O14 119.4(5) . .
O24 N14 O14 117.2(4) . .
C11 N21 N11 104.5(3) . .
C11 N21 Ag 118.9(2) . .
N11 N21 Ag 108.27(18) . .
C31 N11 N21 111.5(3) . .
C31 N11 C13 129.0(3) . .
N21 N11 C13 119.0(2) . .
N14 O14 Ag 100.1(3) . .
C63 C73 C23 120.0(3) . .
C63 C73 S13 119.7(3) . .
C23 C73 S13 120.3(2) . .
C33 C23 C73 117.8(3) . .
C33 C23 C13 121.3(3) . .
C73 C23 C13 120.9(3) . .
N11 C31 C21 106.1(3) . .
N11 C31 C51 122.3(3) . .
C21 C31 C51 131.6(3) . .
C32 N12 N22 110.8(3) . .
C32 N12 C13 128.6(3) . .
N22 N12 C13 120.4(3) . .
C12 N22 N12 106.1(3) . .
C12 N22 Ag 128.8(3) . .
N12 N22 Ag 124.5(2) . .
N11 C13 N12 111.0(3) . .
N11 C13 C23 112.1(3) . .
N12 C13 C23 113.0(3) . .
N11 C13 H13 106.8 . .
N12 C13 H13 106.8 . .
C23 C13 H13 106.8 . .
C133 C83 C93 119.9(3) . .
C133 C83 S13 118.9(3) . .
C93 C83 S13 120.9(3) . .
C83 C133 C123 119.8(4) . .
C83 C133 H133 120.1 . .
C123 C133 H133 120.1 . .
C43 C33 C23 121.7(3) . .
C43 C33 H33 119.1 . .
C23 C33 H33 119.1 . .
C53 C63 C73 120.6(3) . .
C53 C63 H63 119.7 . .
C73 C63 H63 119.7 . .
C11 C41 H41A 109.5 . .
C11 C41 H41B 109.5 . .
H41A C41 H41B 109.5 . .
C11 C41 H41C 109.5 . .
H41A C41 H41C 109.5 . .
H41B C41 H41C 109.5 . .
C53 C43 C33 120.2(3) . .
C53 C43 H43 119.9 . .
C33 C43 H43 119.9 . .
N21 C11 C21 110.9(3) . .
N21 C11 C41 119.9(3) . .
C21 C11 C41 129.2(3) . .
C31 C51 H51A 109.5 . .
C31 C51 H51B 109.5 . .
H51A C51 H51B 109.5 . .
C31 C51 H51C 109.5 . .
H51A C51 H51C 109.5 . .
H51B C51 H51C 109.5 . .
N22 C12 C22 109.7(4) . .
N22 C12 C42 121.1(4) . .
C22 C12 C42 129.2(4) . .
C31 C21 C11 107.0(3) . .
C31 C21 H21 126.5 . .
C11 C21 H21 126.5 . .
C43 C53 C63 119.8(4) . .
C43 C53 H53 120.1 . .
C63 C53 H53 120.1 . .
C83 C93 C103 119.8(4) . .
C83 C93 H93 120.1 . .
C103 C93 H93 120.1 . .
C32 C52 H52A 109.5 . .
C32 C52 H52B 109.5 . .
H52A C52 H52B 109.5 . .
C32 C52 H52C 109.5 . .
H52A C52 H52C 109.5 . .
H52B C52 H52C 109.5 . .
C32 C22 C12 107.1(4) . .
C32 C22 H22 126.5 . .
C12 C22 H22 126.5 . .
C113 C123 C133 120.5(4) . .
C113 C123 H123 119.8 . .
C133 C123 H123 119.7 . .
C113 C103 C93 118.8(4) . .
C113 C103 H103 120.6 . .
C93 C103 H103 120.6 . .
C123 C113 C103 121.1(4) . .
C123 C113 H113 119.4 . .
C103 C113 H113 119.4 . .
N12 C32 C22 106.4(4) . .
N12 C32 C52 122.2(4) . .
C22 C32 C52 131.4(4) . .
C12 C42 H42A 109.5 . .
C12 C42 H42B 109.5 . .
H42A C42 H42B 109.5 . .
C12 C42 H42C 109.5 . .
H42A C42 H42C 109.5 . .
H42B C42 H42C 109.5 . .

loop_
_geom_bond_atom_site_label_1
_geom_bond_atom_site_label_2
_geom_bond_distance
_geom_bond_site_symmetry_2
Ag N22 2.251(3) .
Ag N21 2.365(3) .
Ag S13 2.5046(9) 11_556
Ag O14 2.569(3) .
S13 C83 1.768(3) .
S13 C73 1.789(3) .
S13 Ag 2.5046(9) 12_556
N14 O34 1.214(4) .
N14 O24 1.231(5) .
N14 O14 1.234(4) .
N21 C11 1.326(4) .
N21 N11 1.387(3) .
N11 C31 1.359(4) .
N11 C13 1.447(4) .
C73 C63 1.383(4) .
C73 C23 1.400(4) .
C23 C33 1.375(4) .
C23 C13 1.526(4) .
C31 C21 1.360(5) .
C31 C51 1.490(5) .
N12 C32 1.348(4) .
N12 N22 1.370(4) .
N12 C13 1.456(4) .
N22 C12 1.322(4) .
C13 H13 0.9800 .
C83 C133 1.381(4) .
C83 C93 1.387(5) .
C133 C123 1.382(5) .
C133 H133 0.9300 .
C33 C43 1.370(5) .
C33 H33 0.9300 .
C63 C53 1.369(5) .
C63 H63 0.9300 .
C41 C11 1.497(5) .
C41 H41A 0.9600 .
C41 H41B 0.9600 .
C41 H41C 0.9600 .
C43 C53 1.363(5) .
C43 H43 0.9300 .
C11 C21 1.399(5) .
C51 H51A 0.9600 .
C51 H51B 0.9600 .
C51 H51C 0.9600 .
C12 C22 1.391(6) .
C12 C42 1.491(5) .
C21 H21 0.9300 .
C53 H53 0.9300 .
C93 C103 1.396(5) .
C93 H93 0.9300 .
C52 C32 1.509(6) .
C52 H52A 0.9600 .
C52 H52B 0.9600 .
C52 H52C 0.9600 .
C22 C32 1.363(6) .
C22 H22 0.9300 .
C123 C113 1.351(6) .
C123 H123 0.9300 .
C103 C113 1.388(6) .
C103 H103 0.9300 .
C113 H113 0.9300 .
C42 H42A 0.9600 .
C42 H42B 0.9600 .
C42 H42C 0.9600 .

loop_
_platon_squeeze_void_nr
_platon_squeeze_void_average_x
_platon_squeeze_void_average_y
_platon_squeeze_void_average_z
_platon_squeeze_void_volume
_platon_squeeze_void_count_electrons
1 -0.022 -0.017 -0.001 6287.2 1824.7
